data_7006346
loop_
_publ_author_name
'Ismayilov, Rayyat H.'
'Wang, Wen-Zhen'
'Lee, Gene-Hsiang'
'Peng, Shie-Ming'

_publ_section_title
;
 One-, two- and three-dimensional Cu(II) complexes built via new
 oligopyrazinediamine ligands: from antiferromagnetic to ferromagnetic
 coupling.
;
_journal_issue 3
_journal_name_full 'Dalton transactions (Cambridge, England : 2003)'
_journal_page_first 478
_journal_page_last 491
_journal_paper_doi 10.1039/b507485a
_journal_year 2006
_chemical_formula_sum 'C15 H20 Cl2 Cu N6 O11'
_chemical_formula_weight 594.81
_chemical_name_systematic
;
?
;
_space_group_IT_number 33
_symmetry_cell_setting orthorhombic
_symmetry_space_group_name_Hall 'P 2c -2n'
_symmetry_space_group_name_H-M 'P n a 21'
_atom_sites_solution_hydrogens geom
_atom_sites_solution_primary direct
_atom_sites_solution_secondary difmap
_audit_creation_method SHELXL-97
_cell_angle_alpha 90.00
_cell_angle_beta 90.00
_cell_angle_gamma 90.00
_cell_formula_units_Z 4
_cell_length_a 13.6630(2)
_cell_length_b 8.2483(1)
_cell_length_c 19.8750(3)
_cell_measurement_reflns_used all
_cell_measurement_temperature 150(1)
_cell_measurement_theta_max 27.50
_cell_measurement_theta_min 2.05
_cell_volume 2239.84(5)
_computing_cell_refinement DENZO-SMN
_computing_data_collection 'NONIUS COLLECT'
_computing_data_reduction DENZO-SMN
_computing_molecular_graphics SHELXTL
_computing_publication_material SHELXTL
_computing_structure_refinement 'SHELXL-97 (Sheldrick, 1997)'
_computing_structure_solution 'SHELXS-97 (Sheldrick, 1990)'
_diffrn_ambient_temperature 150(1)
_diffrn_measured_fraction_theta_full 0.998
_diffrn_measured_fraction_theta_max 0.998
_diffrn_measurement_device_type 'NONIUS KappaCCD'
_diffrn_measurement_method '\w scans'
_diffrn_radiation_monochromator graphite
_diffrn_radiation_source 'fine-focus sealed tube'
_diffrn_radiation_type MoK\a
_diffrn_radiation_wavelength 0.71073
_diffrn_reflns_av_R_equivalents 0.0456
_diffrn_reflns_av_sigmaI/netI 0.0426
_diffrn_reflns_limit_h_max 17
_diffrn_reflns_limit_h_min -17
_diffrn_reflns_limit_k_max 10
_diffrn_reflns_limit_k_min -10
_diffrn_reflns_limit_l_max 25
_diffrn_reflns_limit_l_min -23
_diffrn_reflns_number 15857
_diffrn_reflns_theta_full 27.50
_diffrn_reflns_theta_max 27.50
_diffrn_reflns_theta_min 2.05
_exptl_absorpt_coefficient_mu 1.285
_exptl_absorpt_correction_T_max 0.864
_exptl_absorpt_correction_T_min 0.702
_exptl_absorpt_correction_type multi-scan
_exptl_crystal_colour pale-green
_exptl_crystal_density_diffrn 1.764
_exptl_crystal_density_method 'not measured'
_exptl_crystal_description plate
_exptl_crystal_F_000 1212
_exptl_crystal_size_max 0.50
_exptl_crystal_size_mid 0.24
_exptl_crystal_size_min 0.12
_refine_diff_density_max 1.092
_refine_diff_density_min -0.697
_refine_diff_density_rms 0.206
_refine_ls_abs_structure_details 'Flack H D (1983), Acta Cryst. A39, 876-881'
_refine_ls_abs_structure_Flack 0.075(16)
_refine_ls_extinction_coef 0.0165(10)
_refine_ls_extinction_expression Fc^*^=kFc[1+0.001xFc^2^\l^3^/sin(2\q)]^-1/4^
_refine_ls_extinction_method SHELXL
_refine_ls_goodness_of_fit_ref 1.081
_refine_ls_hydrogen_treatment mixed
_refine_ls_matrix_type full
_refine_ls_number_parameters 347
_refine_ls_number_reflns 4383
_refine_ls_number_restraints 1
_refine_ls_restrained_S_all 1.081
_refine_ls_R_factor_all 0.0568
_refine_ls_R_factor_gt 0.0420
_refine_ls_shift/su_max 0.006
_refine_ls_shift/su_mean 0.000
_refine_ls_structure_factor_coef Fsqd
_refine_ls_weighting_details 'calc w=1/[\s^2^(Fo^2^)+(0.0765P)^2^+0.0000P] where P=(Fo^2^+2Fc^2^)/3'
_refine_ls_weighting_scheme calc
_refine_ls_wR_factor_gt 0.0991
_refine_ls_wR_factor_ref 0.1154
_reflns_number_gt 3743
_reflns_number_total 4383
_reflns_threshold_expression >2sigma(I)
_cod_data_source_file b507485a.txt
_cod_data_source_block ic10136
_cod_depositor_comments
;
The following automatic conversions were performed:
'_symmetry_cell_setting' value 'Orthorhombic' changed to 'orthorhombic'
according to '/home/saulius/struct/CIF-dictionaries/cif_core.dic'
dictionary named 'cif_core.dic' version 2.4.1 from 2010-06-29.

Automatic conversion script
Id: cif_fix_enum 1527 2010-12-29 10:47:43Z saulius 
;
_cod_original_sg_symbol_H-M Pna2(1)
_cod_database_code 7006346

loop_
_symmetry_equiv_pos_as_xyz
'x, y, z'
'-x, -y, z+1/2'
'x+1/2, -y+1/2, z'
'-x+1/2, y+1/2, z+1/2'

loop_
_atom_site_label
_atom_site_type_symbol
_atom_site_fract_x
_atom_site_fract_y
_atom_site_fract_z
_atom_site_U_iso_or_equiv
_atom_site_adp_type
_atom_site_occupancy
_atom_site_symmetry_multiplicity
_atom_site_calc_flag
_atom_site_refinement_flags
_atom_site_disorder_assembly
_atom_site_disorder_group
Cu1 Cu -0.26511(3) 0.74992(5) -0.40146(4) 0.01684(15) Uani 1 1 d . . .
O1 O -0.2681(2) 0.9522(4) -0.48462(18) 0.0286(8) Uani 1 1 d . . .
H1A H -0.2320 1.0374 -0.4709 0.043 Uiso 1 1 d . . .
H1B H -0.2357 0.9053 -0.5189 0.043 Uiso 1 1 d . . .
O2 O -0.2577(2) 0.5393(4) -0.31355(16) 0.0255(8) Uani 1 1 d . . .
H2A H -0.2337 0.4441 -0.3291 0.038 Uiso 1 1 d . . .
H2B H -0.2413 0.5446 -0.2697 0.038 Uiso 1 1 d . . .
N1 N -0.2618(3) 0.5699(5) -0.46822(19) 0.0184(9) Uani 1 1 d . . .
N2 N -0.1141(2) 0.6667(4) -0.51464(18) 0.0215(8) Uani 1 1 d . . .
H2C H -0.0912 0.7026 -0.5532 0.026 Uiso 1 1 calc R . .
N3 N -0.1182(2) 0.7533(4) -0.4025(2) 0.0160(5) Uani 1 1 d . . .
N4 N -0.1145(2) 0.8398(4) -0.28789(18) 0.0205(8) Uani 1 1 d . . .
H4A H -0.0900 0.8048 -0.2496 0.025 Uiso 1 1 calc R . .
N5 N -0.2658(2) 0.9292(5) -0.33307(19) 0.0187(8) Uani 1 1 d . . .
N6 N 0.08433(19) 0.7566(4) -0.4017(2) 0.0163(6) Uani 1 1 d . . .
C1 C -0.3345(3) 0.4554(5) -0.4693(2) 0.0225(10) Uani 1 1 d . . .
H1C H -0.3801 0.4541 -0.4333 0.027 Uiso 1 1 calc R . .
C2 C -0.3451(3) 0.3431(5) -0.5194(2) 0.0276(10) Uani 1 1 d . . .
H2D H -0.3968 0.2661 -0.5183 0.033 Uiso 1 1 calc R . .
C3 C -0.2781(4) 0.3449(5) -0.5718(3) 0.0307(11) Uani 1 1 d . . .
H3A H -0.2846 0.2706 -0.6081 0.037 Uiso 1 1 calc R . .
C4 C -0.2017(3) 0.4550(5) -0.5712(2) 0.0263(10) Uani 1 1 d . . .
H4B H -0.1548 0.4570 -0.6064 0.032 Uiso 1 1 calc R . .
C5 C -0.1957(3) 0.5634(4) -0.5172(2) 0.0181(8) Uani 1 1 d . . .
C6 C -0.0670(3) 0.7167(5) -0.4572(2) 0.0171(9) Uani 1 1 d . . .
C7 C 0.0356(4) 0.7231(5) -0.4577(2) 0.0188(9) Uani 1 1 d . . .
H7A H 0.0704 0.7035 -0.4983 0.023 Uiso 1 1 calc R . .
C8 C 0.0347(3) 0.7896(6) -0.3458(2) 0.0195(9) Uani 1 1 d . . .
H8A H 0.0690 0.8108 -0.3051 0.023 Uiso 1 1 calc R . .
C9 C -0.0673(3) 0.7932(5) -0.3463(2) 0.0174(9) Uani 1 1 d . . .
C10 C -0.1974(3) 0.9374(4) -0.2845(2) 0.0201(9) Uani 1 1 d . . .
C11 C -0.2058(3) 1.0446(5) -0.2306(2) 0.0246(10) Uani 1 1 d . . .
H11A H -0.1576 1.0469 -0.1962 0.030 Uiso 1 1 calc R . .
C12 C -0.2858(4) 1.1478(6) -0.2281(2) 0.0319(11) Uani 1 1 d . . .
H12A H -0.2947 1.2189 -0.1910 0.038 Uiso 1 1 calc R . .
C13 C -0.3521(3) 1.1457(5) -0.2805(2) 0.0272(10) Uani 1 1 d . . .
H13A H -0.4058 1.2189 -0.2810 0.033 Uiso 1 1 calc R . .
C14 C -0.3392(3) 1.0362(4) -0.3317(2) 0.0237(10) Uani 1 1 d . . .
H14A H -0.3846 1.0365 -0.3679 0.028 Uiso 1 1 calc R . .
Cl1 Cl -0.08939(9) 0.43384(12) -0.14763(6) 0.0330(3) Uani 1 1 d . . .
O3 O -0.0391(3) 0.5478(5) -0.10492(19) 0.0569(11) Uani 1 1 d . A .
O4 O -0.0902(5) 0.4889(7) -0.2144(3) 0.054(2) Uani 0.704(10) 1 d P A 1
O5 O -0.1818(9) 0.4050(16) -0.1206(7) 0.082(4) Uani 0.704(10) 1 d P A 1
O6 O -0.0248(5) 0.3001(8) -0.1412(4) 0.067(2) Uani 0.704(10) 1 d P A 1
O4' O -0.1606(11) 0.5467(14) -0.1824(7) 0.054(5) Uani 0.296(10) 1 d P A 2
O5' O -0.161(2) 0.326(2) -0.1111(14) 0.053(7) Uani 0.296(10) 1 d P A 2
O6' O -0.0543(11) 0.3265(17) -0.1999(9) 0.065(6) Uani 0.296(10) 1 d P A 2
Cl2 Cl -0.58179(7) 0.26884(11) -0.40976(7) 0.0264(3) Uani 1 1 d . . .
O7 O -0.5343(3) 0.1207(4) -0.4279(2) 0.0452(10) Uani 1 1 d . . .
O8 O -0.6792(2) 0.2386(3) -0.38579(19) 0.0396(10) Uani 1 1 d . . .
O9 O -0.5881(3) 0.3736(5) -0.46842(19) 0.0519(10) Uani 1 1 d . . .
O10 O -0.5266(2) 0.3517(4) -0.35991(19) 0.0422(9) Uani 1 1 d . . .
O11 O 0.0121(3) 0.8391(6) -0.17628(19) 0.0530(11) Uani 1 1 d . . .
H11 H 0.0048 0.7567 -0.1520 0.079 Uiso 1 1 calc R . .
C15 C 0.0741(5) 0.9478(7) -0.1445(4) 0.072(2) Uani 1 1 d . . .
H15A H 0.0659 1.0556 -0.1645 0.109 Uiso 1 1 calc R . .
H15B H 0.1420 0.9122 -0.1501 0.109 Uiso 1 1 calc R . .
H15C H 0.0581 0.9525 -0.0965 0.109 Uiso 1 1 calc R . .

loop_
_atom_site_aniso_label
_atom_site_aniso_U_11
_atom_site_aniso_U_22
_atom_site_aniso_U_33
_atom_site_aniso_U_23
_atom_site_aniso_U_13
_atom_site_aniso_U_12
Cu1 0.0087(2) 0.0197(2) 0.0221(2) -0.00250(16) 0.0000(3) -0.00008(18)
O1 0.0205(18) 0.0283(17) 0.037(2) 0.0009(15) -0.0016(14) -0.0041(14)
O2 0.0275(19) 0.0240(17) 0.0249(18) 0.0028(14) 0.0007(13) 0.0020(12)
N1 0.012(2) 0.0187(19) 0.024(2) -0.0024(18) -0.0011(14) -0.0014(13)
N2 0.0149(19) 0.033(2) 0.0165(17) 0.0015(16) -0.0012(15) -0.0064(14)
N3 0.0149(14) 0.0167(12) 0.0164(13) 0.0014(11) 0.001(2) 0.0009(12)
N4 0.0156(19) 0.0249(17) 0.0211(17) 0.0005(16) -0.0015(15) 0.0015(14)
N5 0.0101(19) 0.0224(19) 0.023(2) 0.0022(18) -0.0007(15) -0.0013(14)
N6 0.0106(13) 0.0188(13) 0.0193(14) 0.0039(12) 0.000(3) -0.0001(14)
C1 0.021(2) 0.022(2) 0.025(2) -0.0001(19) 0.0007(18) 0.0008(17)
C2 0.021(2) 0.024(2) 0.038(2) -0.006(2) -0.007(2) -0.0037(18)
C3 0.027(3) 0.033(2) 0.033(3) -0.009(2) -0.006(2) 0.0034(19)
C4 0.019(2) 0.033(2) 0.027(2) -0.009(2) 0.0002(19) 0.0042(19)
C5 0.012(2) 0.0215(18) 0.020(2) -0.0016(18) -0.0019(17) 0.0011(17)
C6 0.013(2) 0.0168(17) 0.022(2) 0.0019(18) -0.0019(18) -0.0028(17)
C7 0.016(2) 0.021(2) 0.020(2) 0.0015(19) 0.001(2) 0.0027(19)
C8 0.014(2) 0.0205(18) 0.025(2) 0.002(2) -0.004(2) 0.002(2)
C9 0.015(2) 0.0149(17) 0.022(2) 0.0018(18) -0.0022(18) -0.0012(17)
C10 0.015(2) 0.0202(19) 0.025(2) 0.0004(19) 0.0032(18) 0.0014(17)
C11 0.020(2) 0.033(2) 0.021(2) -0.0024(19) -0.0038(18) 0.0034(19)
C12 0.031(3) 0.033(2) 0.032(3) -0.011(2) 0.004(2) 0.010(2)
C13 0.021(2) 0.024(2) 0.036(2) -0.004(2) 0.000(2) 0.0004(17)
C14 0.013(2) 0.021(2) 0.037(3) 0.001(2) 0.0014(19) 0.0001(16)
Cl1 0.0352(6) 0.0355(6) 0.0282(5) -0.0014(5) 0.0025(6) 0.0071(5)
O3 0.041(2) 0.083(3) 0.047(2) 0.000(2) -0.0148(18) -0.0219(19)
O4 0.058(4) 0.073(4) 0.031(3) 0.012(3) -0.017(3) -0.002(3)
O5 0.040(5) 0.142(10) 0.064(6) -0.051(9) 0.020(4) -0.038(7)
O6 0.091(5) 0.045(3) 0.066(5) -0.008(4) -0.019(4) 0.030(3)
O4' 0.062(11) 0.047(7) 0.054(9) 0.000(6) -0.037(8) 0.010(6)
O5' 0.062(16) 0.061(11) 0.036(9) -0.029(10) 0.017(9) -0.033(11)
O6' 0.054(9) 0.055(9) 0.085(14) -0.038(9) 0.040(9) -0.011(7)
Cl2 0.0178(5) 0.0230(5) 0.0386(7) -0.0025(5) -0.0015(5) 0.0021(4)
O7 0.035(2) 0.0312(17) 0.070(3) -0.0174(18) -0.0103(18) 0.0126(15)
O8 0.0248(17) 0.0310(17) 0.063(3) -0.0021(15) 0.0083(17) -0.0052(12)
O9 0.041(2) 0.066(2) 0.049(2) 0.0237(19) 0.0098(17) 0.0187(18)
O10 0.034(2) 0.0359(19) 0.057(2) -0.0144(17) -0.0103(17) -0.0040(15)
O11 0.053(3) 0.063(3) 0.043(2) 0.0090(19) -0.0237(18) -0.0149(19)
C15 0.073(5) 0.071(4) 0.073(4) 0.003(4) -0.038(4) -0.023(3)

loop_
_atom_type_symbol
_atom_type_description
_atom_type_scat_dispersion_real
_atom_type_scat_dispersion_imag
_atom_type_scat_source
C C 0.0033 0.0016 'International Tables Vol C Tables 4.2.6.8 and 6.1.1.4'
H H 0.0000 0.0000 'International Tables Vol C Tables 4.2.6.8 and 6.1.1.4'
N N 0.0061 0.0033 'International Tables Vol C Tables 4.2.6.8 and 6.1.1.4'
O O 0.0106 0.0060 'International Tables Vol C Tables 4.2.6.8 and 6.1.1.4'
Cl Cl 0.1484 0.1585 'International Tables Vol C Tables 4.2.6.8 and 6.1.1.4'
Cu Cu 0.3201 1.2651 'International Tables Vol C Tables 4.2.6.8 and 6.1.1.4'

loop_
_geom_angle_atom_site_label_1
_geom_angle_atom_site_label_2
_geom_angle_atom_site_label_3
_geom_angle
_geom_angle_site_symmetry_1
_geom_angle_site_symmetry_3
_geom_angle_publ_flag
N1 Cu1 N3 88.90(15) . . ?
N1 Cu1 N5 178.70(15) . . ?
N3 Cu1 N5 90.09(15) . . ?
N1 Cu1 N6 90.11(14) . 3_465 ?
N3 Cu1 N6 179.00(19) . 3_465 ?
N5 Cu1 N6 90.90(14) . 3_465 ?
N1 Cu1 O1 93.51(17) . . ?
N3 Cu1 O1 90.00(14) . . ?
N5 Cu1 O1 87.32(12) . . ?
N6 Cu1 O1 90.00(14) 3_465 . ?
C5 N1 C1 116.9(4) . . ?
C5 N1 Cu1 122.2(3) . . ?
C1 N1 Cu1 120.5(3) . . ?
C6 N2 C5 125.7(4) . . ?
C6 N3 C9 117.3(3) . . ?
C6 N3 Cu1 122.2(3) . . ?
C9 N3 Cu1 120.5(3) . . ?
C9 N4 C10 125.6(4) . . ?
C14 N5 C10 118.2(4) . . ?
C14 N5 Cu1 120.2(3) . . ?
C10 N5 Cu1 121.3(3) . . ?
C7 N6 C8 119.2(3) . . ?
C7 N6 Cu1 119.9(4) . 3_565 ?
C8 N6 Cu1 120.9(3) . 3_565 ?
C2 C1 N1 123.8(4) . . ?
C1 C2 C3 118.0(4) . . ?
C4 C3 C2 119.9(4) . . ?
C3 C4 C5 118.1(4) . . ?
N1 C5 C4 123.2(4) . . ?
N1 C5 N2 119.3(3) . . ?
C4 C5 N2 117.5(4) . . ?
N3 C6 N2 120.1(4) . . ?
N3 C6 C7 121.6(4) . . ?
N2 C6 C7 118.3(4) . . ?
N6 C7 C6 120.2(4) . . ?
N6 C8 C9 120.5(4) . . ?
N3 C9 N4 121.3(4) . . ?
N3 C9 C8 120.9(4) . . ?
N4 C9 C8 117.8(4) . . ?
N5 C10 N4 120.1(4) . . ?
N5 C10 C11 121.8(4) . . ?
N4 C10 C11 118.1(4) . . ?
C12 C11 C10 118.8(4) . . ?
C13 C12 C11 118.9(4) . . ?
C14 C13 C12 118.9(4) . . ?
N5 C14 C13 123.1(4) . . ?
O5 Cl1 O4 114.4(7) . . ?
O5 Cl1 O6 113.4(6) . . ?
O4 Cl1 O6 109.9(5) . . ?
O5 Cl1 O3 108.5(5) . . ?
O4 Cl1 O3 110.5(3) . . ?
O6 Cl1 O3 99.1(4) . . ?
O5 Cl1 O6' 118.2(7) . . ?
O4 Cl1 O6' 61.4(8) . . ?
O6 Cl1 O6' 51.8(8) . . ?
O3 Cl1 O6' 131.6(6) . . ?
O5 Cl1 O5' 28.9(9) . . ?
O4 Cl1 O5' 129.8(11) . . ?
O6 Cl1 O5' 84.5(10) . . ?
O3 Cl1 O5' 114.3(10) . . ?
O6' Cl1 O5' 101.6(10) . . ?
O5 Cl1 O4' 72.5(8) . . ?
O4 Cl1 O4' 50.5(6) . . ?
O6 Cl1 O4' 156.8(6) . . ?
O3 Cl1 O4' 100.1(5) . . ?
O6' Cl1 O4' 105.1(10) . . ?
O5' Cl1 O4' 99.4(12) . . ?
O10 Cl2 O7 110.3(2) . . ?
O10 Cl2 O8 110.1(2) . . ?
O7 Cl2 O8 110.9(2) . . ?
O10 Cl2 O9 107.8(2) . . ?
O7 Cl2 O9 109.4(2) . . ?
O8 Cl2 O9 108.3(2) . . ?

loop_
_geom_bond_atom_site_label_1
_geom_bond_atom_site_label_2
_geom_bond_distance
_geom_bond_site_symmetry_2
_geom_bond_publ_flag
Cu1 N1 1.992(4) . ?
Cu1 N3 2.007(3) . ?
Cu1 N5 2.008(4) . ?
Cu1 N6 2.058(3) 3_465 ?
Cu1 O1 2.349(4) . ?
N1 C5 1.329(6) . ?
N1 C1 1.370(5) . ?
N2 C6 1.375(6) . ?
N2 C5 1.404(5) . ?
N3 C6 1.328(6) . ?
N3 C9 1.357(6) . ?
N4 C9 1.383(6) . ?
N4 C10 1.392(5) . ?
N5 C14 1.336(5) . ?
N5 C10 1.346(6) . ?
N6 C7 1.326(6) . ?
N6 C8 1.330(6) . ?
N6 Cu1 2.058(3) 3_565 ?
C1 C2 1.367(6) . ?
C2 C3 1.387(7) . ?
C3 C4 1.383(7) . ?
C4 C5 1.399(6) . ?
C6 C7 1.403(7) . ?
C8 C9 1.394(7) . ?
C10 C11 1.393(6) . ?
C11 C12 1.386(6) . ?
C12 C13 1.380(7) . ?
C13 C14 1.373(6) . ?
Cl1 O5 1.393(12) . ?
Cl1 O4 1.402(5) . ?
Cl1 O6 1.418(6) . ?
Cl1 O3 1.441(4) . ?
Cl1 O6' 1.447(12) . ?
Cl1 O5' 1.51(3) . ?
Cl1 O4' 1.514(12) . ?
Cl2 O10 1.421(3) . ?
Cl2 O7 1.430(3) . ?
Cl2 O8 1.436(3) . ?
Cl2 O9 1.454(4) . ?
O11 C15 1.386(7) . ?
